data_4323162
loop_
_publ_author_name
'Falguni Basuli'
'Michael Ruf'
'Cortlandt G. Pierpont'
'Samaresh Bhattacharya'

_publ_section_title
;
 Unusual Coordination Mode of Thiosemicarbazone Ligand. Synthesis,
 Structure, and Redox Properties of Some Ruthenium and Osmium Complexes
;
_journal_name_full 'Inorganic Chemistry'
_journal_page_first 6113
_journal_page_last 6116
_journal_paper_doi 10.1021/ic980424i
_journal_volume 37
_journal_year 1998
_chemical_formula_sum 'C52 H44 N8 O4 P2 Ru S2'
_chemical_formula_weight 1072.08
_space_group_IT_number 2
_symmetry_cell_setting triclinic
_symmetry_space_group_name_Hall '-P 1'
_symmetry_space_group_name_H-M 'P -1'
_atom_sites_solution_hydrogens geom
_atom_sites_solution_primary direct
_atom_sites_solution_secondary difmap
_audit_creation_method SHELXL-97
_cell_angle_alpha 98.560(13)
_cell_angle_beta 94.313(10)
_cell_angle_gamma 103.531(10)
_cell_formula_units_Z 2
_cell_length_a 11.4528(13)
_cell_length_b 11.996(2)
_cell_length_c 18.347(2)
_cell_measurement_reflns_used 8192
_cell_measurement_temperature 293(2)
_cell_measurement_theta_max 31
_cell_measurement_theta_min 0
_cell_volume 2407.5(6)
_computing_cell_refinement 'Siemens SAINT'
_computing_data_collection 'Siemens SMART'
_computing_data_reduction 'Siemens SAINT'
_computing_molecular_graphics 'Siemens SHELXTL'
_computing_publication_material 'Siemens SHELXTL'
_computing_structure_refinement 'SHELXL-97 (Sheldrick, 1997)'
_computing_structure_solution 'SHELXS-97 (Sheldrick, 1990)'
_diffrn_ambient_temperature 293(2)
_diffrn_measured_fraction_theta_full 0.919
_diffrn_measured_fraction_theta_max 0.919
_diffrn_measurement_device_type 'Siemens Smart CCD'
_diffrn_measurement_method '\w scans'
_diffrn_radiation_monochromator graphite
_diffrn_radiation_source 'sealed tube'
_diffrn_radiation_type MoK\a
_diffrn_radiation_wavelength 0.71073
_diffrn_reflns_av_R_equivalents 0.0000
_diffrn_reflns_av_sigmaI/netI 0.0257
_diffrn_reflns_limit_h_max 16
_diffrn_reflns_limit_h_min -16
_diffrn_reflns_limit_k_max 16
_diffrn_reflns_limit_k_min -16
_diffrn_reflns_limit_l_max 26
_diffrn_reflns_limit_l_min 0
_diffrn_reflns_number 14345
_diffrn_reflns_theta_full 31.21
_diffrn_reflns_theta_max 31.21
_diffrn_reflns_theta_min 1.77
_exptl_absorpt_coefficient_mu 0.535
_exptl_absorpt_correction_T_max 0.9113
_exptl_absorpt_correction_T_min 0.7615
_exptl_absorpt_correction_type semi-empirical
_exptl_crystal_colour black
_exptl_crystal_density_diffrn 1.479
_exptl_crystal_density_method 'not measured'
_exptl_crystal_description block
_exptl_crystal_F_000 1100
_exptl_crystal_size_max 0.54
_exptl_crystal_size_mid 0.31
_exptl_crystal_size_min 0.18
_refine_diff_density_max 0.488
_refine_diff_density_min -0.709
_refine_diff_density_rms 0.060
_refine_ls_extinction_method none
_refine_ls_goodness_of_fit_ref 1.036
_refine_ls_hydrogen_treatment refall
_refine_ls_matrix_type full
_refine_ls_number_parameters 798
_refine_ls_number_reflns 14345
_refine_ls_number_restraints 0
_refine_ls_restrained_S_all 1.036
_refine_ls_R_factor_all 0.0290
_refine_ls_R_factor_gt 0.0241
_refine_ls_shift/su_max 0.001
_refine_ls_shift/su_mean 0.000
_refine_ls_structure_factor_coef Fsqd
_refine_ls_weighting_details 'w=1/[\s^2^(Fo^2^)+(0.0300P)^2^+0.8214P] where P=(Fo^2^+2Fc^2^)/3'
_refine_ls_weighting_scheme calc
_refine_ls_wR_factor_gt 0.0594
_refine_ls_wR_factor_ref 0.0618
_reflns_number_gt 12897
_reflns_number_total 14345
_reflns_threshold_expression >2sigma(I)
_cod_data_source_file ic980424i.cif
_cod_data_source_block RUNS
_cod_depositor_comments
;
The following automatic conversions were performed:

'_refine_ls_weighting_scheme' value 'calc
w=1/[\s^2^(Fo^2^)+(0.0300P)^2^+0.8214P] where P=(Fo^2^+2Fc^2^)/3' was
changed to 'calc'. New tag '_refine_ls_weighting_details' was
created. The value of the new tag was set to
'w=1/[\s^2^(Fo^2^)+(0.0300P)^2^+0.8214P] where P=(Fo^2^+2Fc^2^)/3'.

Automatic conversion script
Id: cif_fix_values 3143 2015-03-26 13:38:13Z robertas 
;
_cod_database_code 4323162

loop_
_symmetry_equiv_pos_as_xyz
'x, y, z'
'-x, -y, -z'

loop_
_atom_site_label
_atom_site_type_symbol
_atom_site_fract_x
_atom_site_fract_y
_atom_site_fract_z
_atom_site_U_iso_or_equiv
_atom_site_adp_type
_atom_site_occupancy
_atom_site_calc_flag
_atom_site_refinement_flags
_atom_site_disorder_assembly
_atom_site_disorder_group
Ru Ru 0.391130(8) 0.273351(8) 0.246025(5) 0.01231(3) Uani 1 d . . .
S3 S 0.25145(3) 0.34952(3) 0.321877(16) 0.01638(5) Uani 1 d . . .
S5 S 0.54237(3) 0.17338(3) 0.203666(16) 0.01735(6) Uani 1 d . . .
N1 N 0.37265(12) 0.40942(12) 0.46058(6) 0.0270(2) Uani 1 d . . .
H1A H 0.4331(19) 0.4119(17) 0.4908(11) 0.035(5) Uiso 1 d . . .
H1B H 0.3099(19) 0.4173(18) 0.4764(11) 0.038(5) Uiso 1 d . . .
N2 N 0.46936(9) 0.35123(9) 0.35790(5) 0.01628(18) Uani 1 d . . .
N3 N 0.56588(10) 0.35866(9) 0.40865(6) 0.01862(19) Uani 1 d . . .
N4 N 1.07729(11) 0.36733(12) 0.58210(7) 0.0303(3) Uani 1 d . . .
N5 N 0.53680(13) 0.00207(12) 0.28458(8) 0.0285(3) Uani 1 d . . .
H5A H 0.509(2) -0.031(2) 0.3161(12) 0.047(6) Uiso 1 d . . .
H5B H 0.612(2) 0.0045(19) 0.2747(12) 0.046(6) Uiso 1 d . . .
N6 N 0.39196(10) 0.11441(9) 0.29284(6) 0.01700(19) Uani 1 d . . .
N7 N 0.35852(10) 0.06330(9) 0.35302(6) 0.0194(2) Uani 1 d . . .
N8 N 0.12958(13) -0.03306(14) 0.65597(7) 0.0354(3) Uani 1 d . . .
O1 O 1.06471(13) 0.36757(19) 0.64745(7) 0.0676(5) Uani 1 d . . .
O2 O 1.17456(9) 0.37272(11) 0.55773(6) 0.0333(2) Uani 1 d . . .
O3 O 0.03605(15) -0.01183(19) 0.67503(9) 0.0720(5) Uani 1 d . . .
O4 O 0.19001(12) -0.08291(13) 0.69118(7) 0.0442(3) Uani 1 d . . .
P1 P 0.43981(3) 0.45146(2) 0.209522(16) 0.01312(5) Uani 1 d . . .
P2 P 0.26748(3) 0.16762(3) 0.141471(16) 0.01418(6) Uani 1 d . . .
C1 C 0.37348(11) 0.37395(11) 0.38823(6) 0.0171(2) Uani 1 d . . .
C2 C 0.66323(11) 0.34312(11) 0.38249(7) 0.0192(2) Uani 1 d . . .
H2A H 0.6682(16) 0.3241(16) 0.3263(10) 0.031(5) Uiso 1 d . . .
C3 C 0.76919(11) 0.34903(11) 0.43410(7) 0.0194(2) Uani 1 d . . .
C4 C 0.76289(12) 0.36056(13) 0.51092(7) 0.0229(2) Uani 1 d . . .
H4A H 0.6900(17) 0.3662(16) 0.5313(10) 0.032(5) Uiso 1 d . . .
C5 C 0.86314(13) 0.36543(13) 0.55920(7) 0.0251(3) Uani 1 d . . .
H5C H 0.8639(17) 0.3762(17) 0.6103(11) 0.035(5) Uiso 1 d . . .
C6 C 0.97071(12) 0.35928(12) 0.53026(7) 0.0227(2) Uani 1 d . . .
C7 C 0.98065(12) 0.34783(12) 0.45485(8) 0.0233(2) Uani 1 d . . .
H7B H 1.0540(18) 0.3459(17) 0.4369(10) 0.035(5) Uiso 1 d . . .
C8 C 0.87890(12) 0.34209(12) 0.40693(7) 0.0222(2) Uani 1 d . . .
H8A H 0.8842(16) 0.3371(16) 0.3550(10) 0.030(5) Uiso 1 d . . .
C9 C 0.48810(11) 0.08670(10) 0.26614(7) 0.0175(2) Uani 1 d . . .
C10 C 0.26760(12) 0.09038(11) 0.38153(7) 0.0210(2) Uani 1 d . . .
H10A H 0.2260(15) 0.1410(15) 0.3601(9) 0.021(4) Uiso 1 d . . .
C11 C 0.23276(12) 0.05405(11) 0.45106(7) 0.0208(2) Uani 1 d . . .
C12 C 0.14947(13) 0.10411(13) 0.48739(8) 0.0265(3) Uani 1 d . . .
H12A H 0.1152(17) 0.1576(16) 0.4628(10) 0.031(5) Uiso 1 d . . .
C13 C 0.11610(14) 0.07671(14) 0.55485(9) 0.0301(3) Uani 1 d . . .
H13A H 0.0601(19) 0.1118(18) 0.5806(11) 0.040(5) Uiso 1 d . . .
C14 C 0.16766(13) -0.00081(13) 0.58583(7) 0.0260(3) Uani 1 d . . .
C15 C 0.25144(14) -0.05158(13) 0.55228(8) 0.0271(3) Uani 1 d . . .
H15A H 0.2841(17) -0.1046(17) 0.5757(11) 0.034(5) Uiso 1 d . . .
C16 C 0.28326(14) -0.02387(12) 0.48447(8) 0.0257(3) Uani 1 d . . .
H16A H 0.3405(18) -0.0565(17) 0.4602(11) 0.035(5) Uiso 1 d . . .
C17 C 0.59134(11) 0.50964(10) 0.18184(6) 0.0164(2) Uani 1 d . . .
C18 C 0.68275(11) 0.45192(11) 0.18877(7) 0.0191(2) Uani 1 d . . .
H18A H 0.6642(16) 0.3798(16) 0.2013(9) 0.024(4) Uiso 1 d . . .
C19 C 0.80162(12) 0.50536(13) 0.17878(8) 0.0237(2) Uani 1 d . . .
H19A H 0.8653(16) 0.4656(15) 0.1831(10) 0.026(4) Uiso 1 d . . .
C20 C 0.82944(12) 0.61551(13) 0.16126(8) 0.0264(3) Uani 1 d . . .
H20A H 0.9080(19) 0.6501(18) 0.1525(11) 0.043(6) Uiso 1 d . . .
C21 C 0.73893(13) 0.67429(12) 0.15359(8) 0.0270(3) Uani 1 d . . .
H21A H 0.7569(17) 0.7467(16) 0.1426(10) 0.029(5) Uiso 1 d . . .
C22 C 0.62142(12) 0.62237(11) 0.16445(8) 0.0222(2) Uani 1 d . . .
H22A H 0.5604(18) 0.6633(17) 0.1608(10) 0.034(5) Uiso 1 d . . .
C23 C 0.45154(11) 0.57894(10) 0.28405(6) 0.0154(2) Uani 1 d . . .
C24 C 0.55344(12) 0.61000(11) 0.33708(7) 0.0207(2) Uani 1 d . . .
H24A H 0.6112(16) 0.5655(15) 0.3359(9) 0.025(4) Uiso 1 d . . .
C25 C 0.57288(13) 0.70879(12) 0.39140(7) 0.0240(3) Uani 1 d . . .
H25A H 0.6427(18) 0.7284(17) 0.4254(11) 0.034(5) Uiso 1 d . . .
C26 C 0.49052(13) 0.77729(12) 0.39460(7) 0.0236(3) Uani 1 d . . .
H26A H 0.5031(16) 0.8419(15) 0.4314(9) 0.024(4) Uiso 1 d . . .
C27 C 0.38984(13) 0.74807(12) 0.34233(8) 0.0238(3) Uani 1 d . . .
H27A H 0.3367(18) 0.7972(17) 0.3426(11) 0.036(5) Uiso 1 d . . .
C28 C 0.37093(12) 0.64983(11) 0.28754(7) 0.0197(2) Uani 1 d . . .
H28A H 0.3041(17) 0.6306(16) 0.2532(10) 0.028(4) Uiso 1 d . . .
C29 C 0.33642(11) 0.47810(10) 0.13673(6) 0.0154(2) Uani 1 d . . .
C30 C 0.37055(12) 0.49820(11) 0.06754(7) 0.0202(2) Uani 1 d . . .
H30A H 0.4510(16) 0.5007(15) 0.0576(9) 0.025(4) Uiso 1 d . . .
C31 C 0.28861(13) 0.51895(12) 0.01420(7) 0.0247(3) Uani 1 d . . .
H31A H 0.3142(16) 0.5345(15) -0.0339(10) 0.026(4) Uiso 1 d . . .
C32 C 0.17240(13) 0.52042(12) 0.02942(7) 0.0242(3) Uani 1 d . . .
H32A H 0.1194(17) 0.5374(16) -0.0075(10) 0.032(5) Uiso 1 d . . .
C33 C 0.13606(12) 0.49719(11) 0.09720(7) 0.0208(2) Uani 1 d . . .
H33A H 0.0580(17) 0.4953(16) 0.1070(10) 0.030(5) Uiso 1 d . . .
C34 C 0.21665(11) 0.47458(10) 0.15024(7) 0.0174(2) Uani 1 d . . .
H34A H 0.1882(15) 0.4582(14) 0.1958(9) 0.021(4) Uiso 1 d . . .
C35 C 0.21914(11) 0.01416(10) 0.15408(6) 0.0167(2) Uani 1 d . . .
C36 C 0.12097(13) -0.02305(11) 0.19277(8) 0.0235(3) Uani 1 d . . .
H36A H 0.0721(17) 0.0266(17) 0.2077(10) 0.033(5) Uiso 1 d . . .
C37 C 0.09428(13) -0.13435(12) 0.21040(9) 0.0271(3) Uani 1 d . . .
H37A H 0.0300(19) -0.1568(18) 0.2380(11) 0.040(5) Uiso 1 d . . .
C38 C 0.16408(13) -0.21081(12) 0.18907(8) 0.0251(3) Uani 1 d . . .
H38A H 0.1453(17) -0.2840(17) 0.2008(10) 0.032(5) Uiso 1 d . . .
C39 C 0.26135(13) -0.17540(12) 0.15008(8) 0.0245(3) Uani 1 d . . .
H39A H 0.3065(19) -0.2301(18) 0.1350(11) 0.041(5) Uiso 1 d . . .
C40 C 0.28883(12) -0.06407(11) 0.13256(7) 0.0206(2) Uani 1 d . . .
H40A H 0.3555(17) -0.0399(16) 0.1074(10) 0.029(4) Uiso 1 d . . .
C41 C 0.12110(11) 0.19952(10) 0.11619(7) 0.0177(2) Uani 1 d . . .
C42 C 0.08065(13) 0.20674(12) 0.04349(7) 0.0236(3) Uani 1 d . . .
H42A H 0.1288(17) 0.2000(16) 0.0048(10) 0.029(5) Uiso 1 d . . .
C43 C -0.03315(14) 0.22573(13) 0.02641(9) 0.0293(3) Uani 1 d . . .
H43A H -0.0572(18) 0.2304(17) -0.0220(11) 0.037(5) Uiso 1 d . . .
C44 C -0.10825(13) 0.23755(13) 0.08109(9) 0.0303(3) Uani 1 d . . .
H44A H -0.1822(18) 0.2506(16) 0.0679(10) 0.033(5) Uiso 1 d . . .
C45 C -0.06894(13) 0.23274(12) 0.15383(9) 0.0266(3) Uani 1 d . . .
H45A H -0.1180(17) 0.2414(16) 0.1931(10) 0.032(5) Uiso 1 d . . .
C46 C 0.04511(12) 0.21513(11) 0.17148(7) 0.0205(2) Uani 1 d . . .
H46A H 0.0714(15) 0.2164(14) 0.2201(9) 0.021(4) Uiso 1 d . . .
C47 C 0.32852(11) 0.14998(10) 0.05182(6) 0.0174(2) Uani 1 d . . .
C48 C 0.26771(13) 0.06082(12) -0.00661(7) 0.0229(2) Uani 1 d . . .
H48A H 0.1937(17) 0.0089(16) -0.0007(10) 0.030(5) Uiso 1 d . . .
C49 C 0.31531(14) 0.04594(12) -0.07384(7) 0.0255(3) Uani 1 d . . .
H49A H 0.2752(17) -0.0121(17) -0.1123(11) 0.034(5) Uiso 1 d . . .
C50 C 0.42377(14) 0.11941(12) -0.08378(7) 0.0251(3) Uani 1 d . . .
H50A H 0.4563(17) 0.1103(16) -0.1292(10) 0.032(5) Uiso 1 d . . .
C51 C 0.48448(13) 0.20749(12) -0.02654(7) 0.0236(2) Uani 1 d . . .
H51A H 0.5592(18) 0.2582(17) -0.0308(10) 0.032(5) Uiso 1 d . . .
C52 C 0.43675(12) 0.22311(11) 0.04082(7) 0.0193(2) Uani 1 d . . .
H52A H 0.4777(15) 0.2848(15) 0.0796(9) 0.023(4) Uiso 1 d . . .

loop_
_atom_site_aniso_label
_atom_site_aniso_U_11
_atom_site_aniso_U_22
_atom_site_aniso_U_33
_atom_site_aniso_U_23
_atom_site_aniso_U_13
_atom_site_aniso_U_12
Ru 0.01236(4) 0.01338(4) 0.01159(4) 0.00246(3) 0.00140(3) 0.00377(3)
S3 0.01421(13) 0.01992(13) 0.01542(12) 0.00243(10) 0.00178(9) 0.00539(10)
S5 0.01814(13) 0.01849(13) 0.01777(13) 0.00480(10) 0.00458(10) 0.00732(11)
N1 0.0219(6) 0.0431(7) 0.0150(5) -0.0027(5) 0.0012(4) 0.0114(5)
N2 0.0157(5) 0.0198(5) 0.0131(4) 0.0019(3) -0.0011(3) 0.0054(4)
N3 0.0168(5) 0.0220(5) 0.0162(4) 0.0028(4) -0.0021(4) 0.0047(4)
N4 0.0211(6) 0.0429(7) 0.0280(6) 0.0054(5) -0.0024(4) 0.0123(5)
N5 0.0298(6) 0.0303(6) 0.0348(7) 0.0174(5) 0.0098(5) 0.0170(5)
N6 0.0198(5) 0.0169(5) 0.0161(4) 0.0057(3) 0.0034(4) 0.0059(4)
N7 0.0230(5) 0.0181(5) 0.0173(5) 0.0055(4) 0.0035(4) 0.0036(4)
N8 0.0338(7) 0.0481(8) 0.0254(6) 0.0103(6) 0.0116(5) 0.0072(6)
O1 0.0369(7) 0.1483(17) 0.0247(6) 0.0173(8) -0.0024(5) 0.0372(9)
O2 0.0186(5) 0.0434(6) 0.0389(6) 0.0063(5) 0.0000(4) 0.0116(4)
O3 0.0606(10) 0.1345(17) 0.0490(9) 0.0444(10) 0.0379(8) 0.0520(11)
O4 0.0438(7) 0.0631(9) 0.0325(6) 0.0234(6) 0.0129(5) 0.0148(6)
P1 0.01265(13) 0.01398(13) 0.01307(12) 0.00255(9) 0.00080(9) 0.00407(10)
P2 0.01439(13) 0.01402(13) 0.01351(12) 0.00156(10) 0.00142(10) 0.00288(10)
C1 0.0168(5) 0.0186(5) 0.0151(5) 0.0014(4) 0.0013(4) 0.0042(4)
C2 0.0185(6) 0.0225(6) 0.0167(5) 0.0027(4) -0.0003(4) 0.0062(4)
C3 0.0171(5) 0.0219(6) 0.0193(5) 0.0037(4) -0.0003(4) 0.0057(4)
C4 0.0175(6) 0.0319(7) 0.0207(6) 0.0058(5) 0.0022(4) 0.0084(5)
C5 0.0225(6) 0.0362(7) 0.0181(6) 0.0058(5) 0.0016(5) 0.0098(5)
C6 0.0173(6) 0.0281(6) 0.0230(6) 0.0041(5) -0.0018(4) 0.0075(5)
C7 0.0173(6) 0.0282(7) 0.0258(6) 0.0049(5) 0.0030(5) 0.0084(5)
C8 0.0209(6) 0.0275(6) 0.0194(6) 0.0040(5) 0.0031(4) 0.0080(5)
C9 0.0187(5) 0.0171(5) 0.0173(5) 0.0042(4) 0.0010(4) 0.0051(4)
C10 0.0230(6) 0.0184(5) 0.0222(6) 0.0065(4) 0.0043(5) 0.0042(5)
C11 0.0223(6) 0.0185(5) 0.0211(6) 0.0040(4) 0.0059(4) 0.0029(5)
C12 0.0246(7) 0.0280(7) 0.0298(7) 0.0072(5) 0.0078(5) 0.0095(5)
C13 0.0275(7) 0.0365(8) 0.0293(7) 0.0057(6) 0.0114(6) 0.0111(6)
C14 0.0274(7) 0.0290(7) 0.0204(6) 0.0044(5) 0.0084(5) 0.0027(5)
C15 0.0352(8) 0.0247(6) 0.0247(6) 0.0090(5) 0.0104(5) 0.0090(6)
C16 0.0343(7) 0.0223(6) 0.0246(6) 0.0073(5) 0.0115(5) 0.0104(5)
C17 0.0144(5) 0.0179(5) 0.0163(5) 0.0032(4) 0.0018(4) 0.0024(4)
C18 0.0164(5) 0.0207(6) 0.0202(5) 0.0047(4) 0.0017(4) 0.0042(4)
C19 0.0154(6) 0.0301(7) 0.0247(6) 0.0037(5) 0.0010(4) 0.0051(5)
C20 0.0161(6) 0.0285(7) 0.0305(7) 0.0029(5) 0.0040(5) -0.0015(5)
C21 0.0235(7) 0.0207(6) 0.0353(7) 0.0077(5) 0.0063(5) -0.0003(5)
C22 0.0200(6) 0.0191(6) 0.0282(6) 0.0071(5) 0.0043(5) 0.0038(5)
C23 0.0161(5) 0.0144(5) 0.0151(5) 0.0021(4) 0.0012(4) 0.0031(4)
C24 0.0206(6) 0.0199(6) 0.0214(6) 0.0017(4) -0.0021(4) 0.0069(5)
C25 0.0240(6) 0.0242(6) 0.0201(6) -0.0004(5) -0.0053(5) 0.0035(5)
C26 0.0284(7) 0.0181(6) 0.0212(6) -0.0018(4) 0.0012(5) 0.0033(5)
C27 0.0261(6) 0.0196(6) 0.0258(6) -0.0003(5) 0.0028(5) 0.0086(5)
C28 0.0189(6) 0.0194(6) 0.0206(5) 0.0014(4) -0.0005(4) 0.0065(4)
C29 0.0152(5) 0.0147(5) 0.0157(5) 0.0025(4) -0.0016(4) 0.0037(4)
C30 0.0193(6) 0.0240(6) 0.0171(5) 0.0042(4) 0.0005(4) 0.0053(5)
C31 0.0274(7) 0.0285(7) 0.0169(6) 0.0072(5) -0.0022(5) 0.0041(5)
C32 0.0240(6) 0.0242(6) 0.0231(6) 0.0056(5) -0.0077(5) 0.0058(5)
C33 0.0156(5) 0.0201(6) 0.0249(6) 0.0020(4) -0.0038(4) 0.0040(4)
C34 0.0160(5) 0.0169(5) 0.0183(5) 0.0023(4) 0.0001(4) 0.0028(4)
C35 0.0165(5) 0.0148(5) 0.0175(5) 0.0012(4) 0.0007(4) 0.0025(4)
C36 0.0236(6) 0.0182(6) 0.0307(7) 0.0051(5) 0.0101(5) 0.0062(5)
C37 0.0255(7) 0.0207(6) 0.0362(7) 0.0088(5) 0.0114(6) 0.0034(5)
C38 0.0249(7) 0.0161(6) 0.0335(7) 0.0058(5) 0.0009(5) 0.0034(5)
C39 0.0228(6) 0.0198(6) 0.0322(7) 0.0036(5) 0.0019(5) 0.0087(5)
C40 0.0180(6) 0.0199(6) 0.0244(6) 0.0035(4) 0.0031(5) 0.0056(4)
C41 0.0165(5) 0.0142(5) 0.0205(5) 0.0013(4) -0.0022(4) 0.0023(4)
C42 0.0255(7) 0.0219(6) 0.0218(6) 0.0027(5) -0.0037(5) 0.0054(5)
C43 0.0287(7) 0.0256(7) 0.0301(7) 0.0035(5) -0.0118(5) 0.0054(5)
C44 0.0190(6) 0.0246(7) 0.0450(8) 0.0042(6) -0.0080(6) 0.0057(5)
C45 0.0191(6) 0.0218(6) 0.0388(8) 0.0038(5) 0.0023(5) 0.0064(5)
C46 0.0186(6) 0.0180(5) 0.0241(6) 0.0017(4) 0.0004(4) 0.0049(4)
C47 0.0194(6) 0.0168(5) 0.0154(5) 0.0016(4) 0.0025(4) 0.0037(4)
C48 0.0253(6) 0.0206(6) 0.0190(6) -0.0008(4) 0.0035(5) 0.0005(5)
C49 0.0326(7) 0.0228(6) 0.0178(6) -0.0027(5) 0.0036(5) 0.0037(5)
C50 0.0316(7) 0.0269(6) 0.0188(6) 0.0028(5) 0.0088(5) 0.0100(5)
C51 0.0233(6) 0.0255(6) 0.0224(6) 0.0058(5) 0.0077(5) 0.0040(5)
C52 0.0217(6) 0.0179(5) 0.0173(5) 0.0022(4) 0.0024(4) 0.0033(4)

loop_
_atom_type_symbol
_atom_type_description
_atom_type_scat_dispersion_real
_atom_type_scat_dispersion_imag
_atom_type_scat_source
C C 0.0033 0.0016 'International Tables Vol C Tables 4.2.6.8 and 6.1.1.4'
H H 0.0000 0.0000 'International Tables Vol C Tables 4.2.6.8 and 6.1.1.4'
N N 0.0061 0.0033 'International Tables Vol C Tables 4.2.6.8 and 6.1.1.4'
O O 0.0106 0.0060 'International Tables Vol C Tables 4.2.6.8 and 6.1.1.4'
P P 0.1023 0.0942 'International Tables Vol C Tables 4.2.6.8 and 6.1.1.4'
S S 0.1246 0.1234 'International Tables Vol C Tables 4.2.6.8 and 6.1.1.4'
Ru Ru -1.2594 0.8363 'International Tables Vol C Tables 4.2.6.8 and 6.1.1.4'

loop_
_geom_angle_atom_site_label_1
_geom_angle_atom_site_label_2
_geom_angle_atom_site_label_3
_geom_angle
_geom_angle_site_symmetry_1
_geom_angle_site_symmetry_3
_geom_angle_publ_flag
N2 Ru N6 80.42(4) . . ?
N2 Ru P1 90.58(3) . . ?
N6 Ru P1 165.71(3) . . ?
N2 Ru P2 165.42(3) . . ?
N6 Ru P2 91.82(3) . . ?
P1 Ru P2 99.241(16) . . ?
N2 Ru S5 101.32(3) . . ?
N6 Ru S5 65.47(3) . . ?
P1 Ru S5 105.991(15) . . ?
P2 Ru S5 86.392(16) . . ?
N2 Ru S3 66.33(3) . . ?
N6 Ru S3 99.58(3) . . ?
P1 Ru S3 86.738(16) . . ?
P2 Ru S3 103.273(16) . . ?
S5 Ru S3 162.774(11) . . ?
C1 S3 Ru 80.58(4) . . ?
C9 S5 Ru 82.10(4) . . ?
C1 N2 N3 113.73(10) . . ?
C1 N2 Ru 101.38(8) . . ?
N3 N2 Ru 142.32(8) . . ?
C2 N3 N2 116.56(10) . . ?
O1 N4 O2 123.03(13) . . ?
O1 N4 C6 118.44(13) . . ?
O2 N4 C6 118.53(12) . . ?
C9 N6 N7 113.37(10) . . ?
C9 N6 Ru 100.77(8) . . ?
N7 N6 Ru 140.95(8) . . ?
C10 N7 N6 115.16(11) . . ?
O3 N8 O4 123.22(14) . . ?
O3 N8 C14 117.76(14) . . ?
O4 N8 C14 118.97(13) . . ?
C29 P1 C17 103.61(5) . . ?
C29 P1 C23 101.97(5) . . ?
C17 P1 C23 93.93(5) . . ?
C29 P1 Ru 117.24(4) . . ?
C17 P1 Ru 120.92(4) . . ?
C23 P1 Ru 115.31(4) . . ?
C47 P2 C41 102.59(6) . . ?
C47 P2 C35 100.66(6) . . ?
C41 P2 C35 101.60(6) . . ?
C47 P2 Ru 120.10(4) . . ?
C41 P2 Ru 120.14(4) . . ?
C35 P2 Ru 108.65(4) . . ?
N2 C1 N1 124.07(11) . . ?
N2 C1 S3 111.01(8) . . ?
N1 C1 S3 124.92(10) . . ?
N3 C2 C3 119.06(11) . . ?
C8 C3 C4 119.02(12) . . ?
C8 C3 C2 119.90(11) . . ?
C4 C3 C2 121.08(11) . . ?
C5 C4 C3 120.71(12) . . ?
C4 C5 C6 118.65(12) . . ?
C7 C6 C5 122.42(12) . . ?
C7 C6 N4 119.35(12) . . ?
C5 C6 N4 118.21(12) . . ?
C6 C7 C8 118.30(12) . . ?
C7 C8 C3 120.90(12) . . ?
N6 C9 N5 125.18(12) . . ?
N6 C9 S5 111.02(9) . . ?
N5 C9 S5 123.80(10) . . ?
N7 C10 C11 120.48(12) . . ?
C16 C11 C12 118.76(12) . . ?
C16 C11 C10 122.91(12) . . ?
C12 C11 C10 118.25(12) . . ?
C13 C12 C11 121.12(14) . . ?
C14 C13 C12 118.33(13) . . ?
C13 C14 C15 122.58(13) . . ?
C13 C14 N8 118.51(13) . . ?
C15 C14 N8 118.89(13) . . ?
C14 C15 C16 118.39(14) . . ?
C15 C16 C11 120.83(13) . . ?
C18 C17 C22 118.33(11) . . ?
C18 C17 P1 121.26(9) . . ?
C22 C17 P1 119.67(9) . . ?
C17 C18 C19 120.58(12) . . ?
C20 C19 C18 120.37(13) . . ?
C19 C20 C21 119.83(13) . . ?
C22 C21 C20 120.00(13) . . ?
C21 C22 C17 120.87(12) . . ?
C28 C23 C24 117.94(11) . . ?
C28 C23 P1 124.57(9) . . ?
C24 C23 P1 117.33(9) . . ?
C25 C24 C23 120.72(12) . . ?
C26 C25 C24 120.44(12) . . ?
C27 C26 C25 119.47(12) . . ?
C26 C27 C28 120.11(13) . . ?
C23 C28 C27 121.31(12) . . ?
C30 C29 C34 118.53(11) . . ?
C30 C29 P1 122.75(9) . . ?
C34 C29 P1 118.69(9) . . ?
C31 C30 C29 120.51(12) . . ?
C32 C31 C30 120.37(12) . . ?
C31 C32 C33 119.76(12) . . ?
C32 C33 C34 120.20(12) . . ?
C33 C34 C29 120.53(11) . . ?
C36 C35 C40 118.26(11) . . ?
C36 C35 P2 120.92(9) . . ?
C40 C35 P2 120.41(9) . . ?
C37 C36 C35 120.77(12) . . ?
C38 C37 C36 120.45(13) . . ?
C37 C38 C39 119.44(13) . . ?
C38 C39 C40 120.39(12) . . ?
C39 C40 C35 120.68(12) . . ?
C42 C41 C46 118.00(12) . . ?
C42 C41 P2 122.82(10) . . ?
C46 C41 P2 119.16(9) . . ?
C43 C42 C41 120.78(14) . . ?
C44 C43 C42 120.49(14) . . ?
C43 C44 C45 119.63(13) . . ?
C44 C45 C46 120.23(14) . . ?
C45 C46 C41 120.84(13) . . ?
C52 C47 C48 118.61(11) . . ?
C52 C47 P2 120.71(9) . . ?
C48 C47 P2 120.67(10) . . ?
C49 C48 C47 120.63(12) . . ?
C50 C49 C48 120.01(12) . . ?
C51 C50 C49 119.83(12) . . ?
C50 C51 C52 120.34(13) . . ?
C47 C52 C51 120.57(12) . . ?

loop_
_geom_bond_atom_site_label_1
_geom_bond_atom_site_label_2
_geom_bond_distance
_geom_bond_site_symmetry_2
_geom_bond_publ_flag
Ru N2 2.1563(10) . ?
Ru N6 2.2064(11) . ?
Ru P1 2.2911(5) . ?
Ru P2 2.3066(5) . ?
Ru S5 2.4371(4) . ?
Ru S3 2.4436(4) . ?
S3 C1 1.7226(13) . ?
S5 C9 1.7149(13) . ?
N1 C1 1.3338(16) . ?
N2 C1 1.3328(15) . ?
N2 N3 1.3680(14) . ?
N3 C2 1.2881(16) . ?
N4 O1 1.2180(18) . ?
N4 O2 1.2226(16) . ?
N4 C6 1.4652(17) . ?
N5 C9 1.3398(16) . ?
N6 C9 1.3292(16) . ?
N6 N7 1.3772(14) . ?
N7 C10 1.2857(17) . ?
N8 O3 1.2215(19) . ?
N8 O4 1.2228(19) . ?
N8 C14 1.4662(18) . ?
P1 C29 1.8314(12) . ?
P1 C17 1.8516(12) . ?
P1 C23 1.8655(12) . ?
P2 C47 1.8378(12) . ?
P2 C41 1.8462(13) . ?
P2 C35 1.8488(13) . ?
C2 C3 1.4633(17) . ?
C3 C8 1.4017(18) . ?
C3 C4 1.4046(18) . ?
C4 C5 1.3807(18) . ?
C5 C6 1.3909(19) . ?
C6 C7 1.3858(19) . ?
C7 C8 1.3879(18) . ?
C10 C11 1.4619(17) . ?
C11 C16 1.3979(19) . ?
C11 C12 1.3997(18) . ?
C12 C13 1.386(2) . ?
C13 C14 1.379(2) . ?
C14 C15 1.386(2) . ?
C15 C16 1.3877(19) . ?
C17 C18 1.3917(17) . ?
C17 C22 1.4058(17) . ?
C18 C19 1.4008(18) . ?
C19 C20 1.377(2) . ?
C20 C21 1.393(2) . ?
C21 C22 1.3870(19) . ?
C23 C28 1.3927(17) . ?
C23 C24 1.4020(17) . ?
C24 C25 1.3924(18) . ?
C25 C26 1.387(2) . ?
C26 C27 1.384(2) . ?
C27 C28 1.3934(18) . ?
C29 C30 1.3943(17) . ?
C29 C34 1.4042(17) . ?
C30 C31 1.3944(18) . ?
C31 C32 1.384(2) . ?
C32 C33 1.3871(19) . ?
C33 C34 1.3904(17) . ?
C35 C36 1.3952(17) . ?
C35 C40 1.4005(17) . ?
C36 C37 1.3904(19) . ?
C37 C38 1.385(2) . ?
C38 C39 1.386(2) . ?
C39 C40 1.3900(19) . ?
C41 C42 1.4004(17) . ?
C41 C46 1.4050(18) . ?
C42 C43 1.396(2) . ?
C43 C44 1.382(2) . ?
C44 C45 1.390(2) . ?
C45 C46 1.3935(18) . ?
C47 C52 1.3886(17) . ?
C47 C48 1.4058(17) . ?
C48 C49 1.3898(18) . ?
C49 C50 1.387(2) . ?
C50 C51 1.385(2) . ?
C51 C52 1.3935(17) . ?
